data_4328863
loop_
_publ_author_name
'Stuart K. Langley'
'Boujemaa Moubaraki'
'Keith S. Murray'

_publ_contact_author_address
; School of Chemistry, 171 
  Monash university, 
  Vic 3800, 
  Australia
;
_publ_contact_author_email Keith.murray@sci.monash.edu.au
_publ_contact_author_fax +61-3-9905-4597
_publ_contact_author_name 'Keith. S. Murray'
_publ_contact_author_phone +61-3-9905-4512
_publ_section_title
;
 Magnetic Properties of Hexanuclear Lanthanide(III) Clusters Incorporating
 a Central \m6-Carbonate Ligand Derived from Atmospheric CO2 Fixation
;
_journal_name_full 'Inorganic Chemistry'
_journal_page_first 3947
_journal_page_last 3949
_journal_paper_doi 10.1021/ic3002724
_journal_volume 51
_journal_year 2012
_chemical_formula_sum 'C64.5 H98 Cl7 N14 O38 Tb6'
_chemical_formula_weight 2879.20
_space_group_IT_number 2
_symmetry_cell_setting triclinic
_symmetry_space_group_name_Hall '-P 1'
_symmetry_space_group_name_H-M 'P -1'
_atom_sites_solution_hydrogens geom
_atom_sites_solution_primary direct
_atom_sites_solution_secondary difmap
_audit_creation_date '9 November 2005'
_audit_creation_method SHELXL-97
_cell_angle_alpha 94.880(2)
_cell_angle_beta 110.989(2)
_cell_angle_gamma 97.219(2)
_cell_formula_units_Z 2
_cell_length_a 16.4294(6)
_cell_length_b 17.1637(6)
_cell_length_c 18.6862(6)
_cell_measurement_reflns_used 9876
_cell_measurement_temperature 123(2)
_cell_measurement_theta_max 28.78
_cell_measurement_theta_min 2.12
_cell_volume 4832.3(3)
_computing_cell_refinement 'Bruker Apex2 V2.0'
_computing_data_collection 'Bruker Apex2 V2.0'
_computing_data_reduction 'Bruker Apex2 V2.0'
_computing_molecular_graphics x-seed
_computing_publication_material CIFTAB
_computing_structure_refinement 'SHELXL-97 (Sheldrick, 1997)'
_computing_structure_solution 'SHELXS-97 (Sheldrick, 1990)'
_diffrn_ambient_temperature 123(2)
_diffrn_measured_fraction_theta_full 0.997
_diffrn_measured_fraction_theta_max 0.997
_diffrn_measurement_device_type 'Bruker X8 Apex CCD'
_diffrn_measurement_method 'phi and omega scans'
_diffrn_radiation_monochromator graphite
_diffrn_radiation_source 'fine-focus sealed tube'
_diffrn_radiation_type MoK\a
_diffrn_radiation_wavelength 0.71073
_diffrn_reflns_av_R_equivalents 0.0524
_diffrn_reflns_av_sigmaI/netI 0.0667
_diffrn_reflns_limit_h_max 21
_diffrn_reflns_limit_h_min -21
_diffrn_reflns_limit_k_max 22
_diffrn_reflns_limit_k_min -22
_diffrn_reflns_limit_l_max 24
_diffrn_reflns_limit_l_min -24
_diffrn_reflns_number 72656
_diffrn_reflns_theta_full 27.50
_diffrn_reflns_theta_max 27.50
_diffrn_reflns_theta_min 2.69
_diffrn_standards_decay_% 0
_diffrn_standards_interval_count 0
_diffrn_standards_interval_time 0
_diffrn_standards_number 0
_exptl_absorpt_coefficient_mu 4.613
_exptl_absorpt_correction_T_max 0.397
_exptl_absorpt_correction_T_min 0.344
_exptl_absorpt_correction_type multi-scan
_exptl_absorpt_process_details SADABS
_exptl_crystal_colour colourless
_exptl_crystal_density_diffrn 1.975
_exptl_crystal_description block
_exptl_crystal_F_000 2782
_exptl_crystal_size_max 0.4
_exptl_crystal_size_mid 0.2
_exptl_crystal_size_min 0.2
_refine_diff_density_max 1.517
_refine_diff_density_min -1.830
_refine_diff_density_rms 0.199
_refine_ls_extinction_method none
_refine_ls_goodness_of_fit_ref 1.041
_refine_ls_hydrogen_treatment constr
_refine_ls_matrix_type full
_refine_ls_number_parameters 1271
_refine_ls_number_reflns 22133
_refine_ls_number_restraints 206
_refine_ls_restrained_S_all 1.051
_refine_ls_R_factor_all 0.0662
_refine_ls_R_factor_gt 0.0442
_refine_ls_shift/su_max 0.001
_refine_ls_shift/su_mean 0.000
_refine_ls_structure_factor_coef Fsqd
_refine_ls_weighting_details 'calc w=1/[\s^2^(Fo^2^)+(0.0379P)^2^+16.1911P] where P=(Fo^2^+2Fc^2^)/3'
_refine_ls_weighting_scheme calc
_refine_ls_wR_factor_gt 0.0916
_refine_ls_wR_factor_ref 0.1038
_reflns_number_gt 16699
_reflns_number_total 22133
_reflns_threshold_expression >2sigma(I)
_cod_data_source_file ic3002724_si_003.cif
_cod_data_source_block global
_cod_original_formula_sum 'C64.50 H98 Cl7 N14 O38 Tb6'
_cod_database_code 4328863

loop_
_symmetry_equiv_pos_as_xyz
'x, y, z'
'-x, -y, -z'

loop_
_atom_site_label
_atom_site_type_symbol
_atom_site_fract_x
_atom_site_fract_y
_atom_site_fract_z
_atom_site_U_iso_or_equiv
_atom_site_adp_type
_atom_site_occupancy
_atom_site_symmetry_multiplicity
_atom_site_calc_flag
_atom_site_refinement_flags
_atom_site_disorder_assembly
_atom_site_disorder_group
Tb1 Tb 0.312753(19) 0.922350(18) 0.191854(16) 0.01806(7) Uani 1 1 d . . .
Tb2 Tb 0.36451(2) 0.760718(19) 0.077714(16) 0.02118(8) Uani 1 1 d . B .
Tb3 Tb 0.514199(19) 0.833582(18) 0.282003(16) 0.01771(7) Uani 1 1 d . B .
Tb4 Tb 0.40552(2) 0.623331(19) 0.225940(17) 0.02127(8) Uani 1 1 d . B .
Tb5 Tb 0.19937(2) 0.608845(19) 0.301457(17) 0.02144(8) Uani 1 1 d . . .
Tb6 Tb 0.118572(19) 0.812317(19) 0.252302(17) 0.02052(8) Uani 1 1 d . . .
Cl1 Cl -0.07322(12) 0.82292(11) 0.02213(10) 0.0393(5) Uani 1 1 d . . .
Cl2 Cl 0.22624(13) 1.20072(11) 0.36490(11) 0.0398(5) Uani 1 1 d . B .
Cl3 Cl 0.37328(14) 0.59378(12) 0.53934(11) 0.0463(5) Uani 1 1 d . . .
Cl4 Cl -0.10521(13) 0.92365(14) 0.23067(13) 0.0494(6) Uani 1 1 d . . .
Cl5 Cl 0.15243(14) 0.41303(15) 0.41482(14) 0.0589(7) Uani 1 1 d . . .
Cl6 Cl 0.30400(19) 0.28663(13) 0.20039(14) 0.0641(7) Uani 1 1 d . B .
Cl7 Cl -0.1221(5) 0.4841(4) 0.2766(4) 0.0858(18) Uani 0.50 1 d P A 4
O1 O 0.3021(3) 1.0359(3) 0.2725(2) 0.0257(10) Uani 1 1 d D . .
O2 O 0.2610(3) 1.0035(3) 0.0897(2) 0.0262(10) Uani 1 1 d . . .
O3 O 0.4395(3) 0.8881(2) 0.1653(2) 0.0191(9) Uani 1 1 d . . .
O4 O 0.2605(3) 0.8374(3) 0.0798(2) 0.0235(10) Uani 1 1 d . B .
O5 O 0.4206(3) 0.9115(2) 0.3071(2) 0.0186(9) Uani 1 1 d . B .
O6 O 0.1604(3) 0.9100(3) 0.1794(2) 0.0229(10) Uani 1 1 d . B .
O7 O 0.2498(3) 0.8046(2) 0.2328(2) 0.0209(9) Uani 1 1 d . B .
O8 O 0.3624(3) 0.7709(2) 0.2079(2) 0.0200(9) Uani 1 1 d . B .
O9 O 0.2834(3) 0.6819(2) 0.2438(2) 0.0213(10) Uani 1 1 d . B .
O10 O 0.3620(3) 0.8452(3) -0.0229(3) 0.0326(12) Uani 1 1 d . B .
O11 O 0.4890(3) 0.8120(3) 0.0352(2) 0.0290(11) Uani 1 1 d . B .
O12 O 0.4752(4) 0.8958(4) -0.0478(3) 0.0518(16) Uani 1 1 d . D .
O13 O 0.3665(3) 0.6749(3) -0.0343(3) 0.0414(13) Uani 1 1 d . . .
O14 O 0.3169(3) 0.6370(3) 0.1019(2) 0.0259(10) Uani 1 1 d . . .
O15 O 0.4877(3) 0.7209(3) 0.1785(2) 0.0230(10) Uani 1 1 d . . .
O16 O 0.6368(3) 0.8632(3) 0.2321(2) 0.0265(10) Uani 1 1 d . . .
O17 O 0.6621(3) 0.7960(3) 0.3282(3) 0.0277(11) Uani 1 1 d . . .
O18 O 0.7652(4) 0.8274(4) 0.2831(4) 0.0544(16) Uani 1 1 d . . .
O19 O 0.6260(3) 0.9510(3) 0.3602(2) 0.0243(10) Uani 1 1 d . . .
O20 O 0.4893(3) 0.7174(3) 0.3285(2) 0.0205(9) Uani 1 1 d . . .
O21 O 0.3474(3) 0.4879(3) 0.1757(3) 0.0353(12) Uani 1 1 d D . .
O22 O 0.5266(3) 0.5616(3) 0.3027(3) 0.0331(12) Uani 1 1 d D . .
O23 O 0.3409(3) 0.5708(2) 0.3149(2) 0.0238(10) Uani 1 1 d . B .
O24 O 0.1473(3) 0.5080(3) 0.2043(3) 0.0312(11) Uani 1 1 d . B .
O25' O 0.0909(3) 0.5881(3) 0.3521(3) 0.0405(13) Uani 0.50 1 d P B 3
O26 O 0.1981(3) 0.7440(2) 0.3509(2) 0.0224(10) Uani 1 1 d . B .
O27 O 0.0986(3) 0.6713(3) 0.2102(2) 0.0245(10) Uani 1 1 d . B .
O29 O 0.1757(3) 0.9128(3) 0.3478(2) 0.0264(11) Uani 1 1 d . B .
N1 N 0.4270(3) 1.0522(3) 0.2084(3) 0.0231(12) Uani 1 1 d . . .
N2 N 0.4437(4) 0.8520(4) -0.0133(3) 0.0344(15) Uani 1 1 d . . .
N3 N 0.6910(4) 0.8289(4) 0.2805(3) 0.0313(14) Uani 1 1 d . B .
N4 N 0.5386(3) 0.8542(3) 0.4289(3) 0.0221(12) Uani 1 1 d . . .
N6 N 0.2081(4) 0.6995(4) -0.0218(3) 0.0291(13) Uani 1 1 d . . .
N7 N 0.4865(4) 0.5526(4) 0.1448(3) 0.0324(14) Uani 1 1 d . . .
N8 N 0.2124(4) 0.3999(3) 0.1996(3) 0.0298(14) Uani 1 1 d . B .
N9 N 0.2622(4) 0.4942(3) 0.3659(3) 0.0277(13) Uani 1 1 d . B .
N10 N 0.2830(4) 0.6819(3) 0.4429(3) 0.0237(12) Uani 1 1 d . B .
N11 N 0.0158(3) 0.7339(3) 0.1184(3) 0.0247(13) Uani 1 1 d . B .
N12 N 0.0357(3) 0.9234(3) 0.1981(3) 0.0238(12) Uani 1 1 d . B .
N13 N 0.1937(3) 1.0470(3) 0.3575(3) 0.0237(12) Uani 1 1 d . B .
C1 C 0.3664(4) 1.1086(4) 0.3004(4) 0.0274(15) Uani 1 1 d . . .
H1A H 0.3809 1.1236 0.3554 0.033 Uiso 1 1 calc R . .
H1B H 0.3423 1.1513 0.2734 0.033 Uiso 1 1 calc R . .
C2 C 0.4486(4) 1.0938(4) 0.2857(4) 0.0246(15) Uani 1 1 d . . .
H2A H 0.4863 1.1441 0.2920 0.030 Uiso 1 1 calc R . .
H2B H 0.4813 1.0627 0.3237 0.030 Uiso 1 1 calc R . .
C3 C 0.2918(4) 1.0864(4) 0.1118(4) 0.0277(16) Uani 1 1 d . . .
H3A H 0.2683 1.1065 0.1492 0.033 Uiso 1 1 calc R . .
H3B H 0.2712 1.1136 0.0668 0.033 Uiso 1 1 calc R . .
C4 C 0.3913(4) 1.1024(4) 0.1466(4) 0.0288(16) Uani 1 1 d . . .
H4A H 0.4142 1.0920 0.1062 0.035 Uiso 1 1 calc R . .
H4B H 0.4113 1.1579 0.1684 0.035 Uiso 1 1 calc R . .
C5 C 0.5075(4) 1.0268(4) 0.2027(4) 0.0250(15) Uani 1 1 d . . .
H5A H 0.5449 1.0153 0.2527 0.030 Uiso 1 1 calc R . .
H5B H 0.5405 1.0695 0.1883 0.030 Uiso 1 1 calc R . .
C6 C 0.4840(4) 0.9541(4) 0.1433(4) 0.0222(14) Uani 1 1 d . . .
H6A H 0.4460 0.9653 0.0934 0.027 Uiso 1 1 calc R . .
H6B H 0.5375 0.9404 0.1383 0.027 Uiso 1 1 calc R . .
C7 C 0.1708(4) 0.8218(4) 0.0288(4) 0.0271(15) Uani 1 1 d . . .
H7A H 0.1516 0.8712 0.0137 0.033 Uiso 1 1 calc R D .
H7B H 0.1345 0.7984 0.0550 0.033 Uiso 1 1 calc R . .
C8 C 0.1593(4) 0.7662(4) -0.0422(4) 0.0310(17) Uani 1 1 d . D .
H8A H 0.0969 0.7456 -0.0698 0.037 Uiso 1 1 calc R . .
H8B H 0.1804 0.7952 -0.0762 0.037 Uiso 1 1 calc R . .
C9 C 0.1694(4) 0.6489(4) 0.0223(4) 0.0318(17) Uani 1 1 d . D .
H9A H 0.1144 0.6169 -0.0130 0.038 Uiso 1 1 calc R . .
H9B H 0.1561 0.6825 0.0597 0.038 Uiso 1 1 calc R . .
C10 C 0.2306(4) 0.5952(4) 0.0641(4) 0.0338(17) Uani 1 1 d . D .
H10A H 0.2098 0.5730 0.1017 0.041 Uiso 1 1 calc R . .
H10B H 0.2305 0.5517 0.0273 0.041 Uiso 1 1 calc R . .
C11 C 0.2089(5) 0.6536(5) -0.0925(4) 0.044(2) Uani 1 1 d . D .
H11A H 0.2052 0.6889 -0.1311 0.053 Uiso 1 1 calc R C 1
H11B H 0.1567 0.6128 -0.1133 0.053 Uiso 1 1 calc R C 1
C12 C 0.280(2) 0.681(2) -0.108(2) 0.036(11) Uani 0.214(17) 1 d PU D 2
H12A H 0.2800 0.7352 -0.1180 0.043 Uiso 0.214(17) 1 calc PR D 2
H12B H 0.2802 0.6488 -0.1537 0.043 Uiso 0.214(17) 1 calc PR D 2
C13 C 0.6733(4) 0.9459(5) 0.4409(4) 0.0353(18) Uani 1 1 d . D .
H13A H 0.7105 0.9962 0.4672 0.042 Uiso 1 1 calc R . .
H13B H 0.7102 0.9053 0.4461 0.042 Uiso 1 1 calc R . .
C14 C 0.6049(4) 0.9254(4) 0.4743(4) 0.0293(16) Uani 1 1 d . D .
H14A H 0.5746 0.9702 0.4757 0.035 Uiso 1 1 calc R . .
H14B H 0.6336 0.9155 0.5271 0.035 Uiso 1 1 calc R . .
C15 C 0.5668(4) 0.7816(4) 0.4588(4) 0.0262(15) Uani 1 1 d . D .
H15A H 0.5665 0.7818 0.5107 0.031 Uiso 1 1 calc R . .
H15B H 0.6266 0.7800 0.4617 0.031 Uiso 1 1 calc R . .
C16 C 0.5057(4) 0.7091(4) 0.4069(3) 0.0246(15) Uani 1 1 d . D .
H16A H 0.5324 0.6623 0.4195 0.030 Uiso 1 1 calc R . .
H16B H 0.4503 0.7026 0.4151 0.030 Uiso 1 1 calc R . .
C17 C 0.4509(4) 0.8630(4) 0.4294(3) 0.0229(14) Uani 1 1 d . D .
H17A H 0.4559 0.8792 0.4820 0.028 Uiso 1 1 calc R . .
H17B H 0.4116 0.8124 0.4104 0.028 Uiso 1 1 calc R . .
C18 C 0.4122(4) 0.9249(4) 0.3785(3) 0.0230(14) Uani 1 1 d . . .
H18A H 0.3502 0.9221 0.3707 0.028 Uiso 1 1 calc R D .
H18B H 0.4428 0.9776 0.4043 0.028 Uiso 1 1 calc R . .
C19 C 0.5564(4) 0.6914(4) 0.1598(4) 0.0247(15) Uani 1 1 d . D .
H19A H 0.6031 0.6841 0.2070 0.030 Uiso 1 1 calc R . .
H19B H 0.5813 0.7298 0.1349 0.030 Uiso 1 1 calc R . .
C20 C 0.5216(5) 0.6145(4) 0.1074(4) 0.0333(17) Uani 1 1 d . D .
H20A H 0.4748 0.6219 0.0602 0.040 Uiso 1 1 calc R . .
H20B H 0.5685 0.5970 0.0935 0.040 Uiso 1 1 calc R . .
C21 C 0.4162(5) 0.4940(4) 0.0851(4) 0.0397(19) Uani 1 1 d . D .
H21A H 0.4426 0.4629 0.0561 0.048 Uiso 1 1 calc R . .
H21B H 0.3753 0.5217 0.0492 0.048 Uiso 1 1 calc R . .
C22 C 0.3659(6) 0.4388(5) 0.1197(4) 0.0405(19) Uani 1 1 d . D .
H22A H 0.3114 0.4107 0.0800 0.049 Uiso 1 1 calc R . .
H22B H 0.4013 0.4003 0.1441 0.049 Uiso 1 1 calc R . .
C23 C 0.5600(5) 0.5144(4) 0.1935(4) 0.0362(18) Uani 1 1 d . D .
H23A H 0.6158 0.5498 0.2067 0.043 Uiso 1 1 calc R . .
H23B H 0.5623 0.4659 0.1641 0.043 Uiso 1 1 calc R . .
C24 C 0.5477(5) 0.4954(5) 0.2672(4) 0.0376(18) Uani 1 1 d . D .
H24A H 0.5005 0.4505 0.2550 0.045 Uiso 1 1 calc R . .
H24B H 0.6016 0.4813 0.3025 0.045 Uiso 1 1 calc R . .
C25 C 0.1427(5) 0.4315(4) 0.2018(4) 0.0292(17) Uani 1 1 d . . .
C26 C 0.0664(5) 0.3820(5) 0.2012(5) 0.050(2) Uani 1 1 d . B .
H26 H 0.0174 0.4035 0.2017 0.060 Uiso 1 1 calc R . .
C27 C 0.0660(6) 0.3033(5) 0.1999(5) 0.057(3) Uani 1 1 d . . .
H27 H 0.0166 0.2707 0.2005 0.069 Uiso 1 1 calc R B .
C28 C 0.1378(7) 0.2703(5) 0.1977(4) 0.053(3) Uani 1 1 d . B .
H28 H 0.1378 0.2160 0.1958 0.064 Uiso 1 1 calc R . .
C29 C 0.2080(6) 0.3215(4) 0.1985(4) 0.040(2) Uani 1 1 d . . .
C30 C 0.3382(4) 0.5124(4) 0.3550(3) 0.0226(14) Uani 1 1 d . B .
C31 C 0.4084(5) 0.4708(4) 0.3862(4) 0.0283(16) Uani 1 1 d . . .
H31 H 0.4609 0.4828 0.3780 0.034 Uiso 1 1 calc R B .
C32 C 0.3973(5) 0.4117(4) 0.4292(4) 0.0389(19) Uani 1 1 d . B .
H32 H 0.4433 0.3840 0.4511 0.047 Uiso 1 1 calc R . .
C33 C 0.3186(5) 0.3933(4) 0.4400(4) 0.0336(17) Uani 1 1 d . . .
H33 H 0.3102 0.3537 0.4690 0.040 Uiso 1 1 calc R B .
C34 C 0.2540(5) 0.4358(4) 0.4063(4) 0.0332(17) Uani 1 1 d . B .
C35 C 0.2451(4) 0.7481(4) 0.4250(4) 0.0241(15) Uani 1 1 d . B .
C36 C 0.2564(5) 0.8106(4) 0.4811(4) 0.0281(16) Uani 1 1 d . . .
H36 H 0.2302 0.8551 0.4680 0.034 Uiso 1 1 calc R B .
C37 C 0.3072(5) 0.8061(5) 0.5571(4) 0.0389(19) Uani 1 1 d . B .
H37 H 0.3162 0.8483 0.5953 0.047 Uiso 1 1 calc R . .
C38 C 0.3450(5) 0.7393(5) 0.5771(4) 0.042(2) Uani 1 1 d . . .
H38 H 0.3786 0.7347 0.6281 0.051 Uiso 1 1 calc R B .
C39 C 0.3297(5) 0.6802(4) 0.5168(4) 0.0294(16) Uani 1 1 d . B .
C40 C 0.0376(4) 0.6639(4) 0.1407(4) 0.0263(15) Uani 1 1 d . B .
C41 C -0.0023(4) 0.5916(4) 0.0930(4) 0.0317(17) Uani 1 1 d . . .
H41 H 0.0134 0.5441 0.1096 0.038 Uiso 1 1 calc R B .
C42 C -0.0654(5) 0.5924(5) 0.0213(4) 0.0369(18) Uani 1 1 d . B .
H42 H -0.0924 0.5451 -0.0118 0.044 Uiso 1 1 calc R . .
C43 C -0.0893(5) 0.6650(5) -0.0023(4) 0.0379(19) Uani 1 1 d . . .
H43 H -0.1324 0.6671 -0.0503 0.045 Uiso 1 1 calc R B .
C44 C -0.0457(4) 0.7321(4) 0.0491(4) 0.0274(16) Uani 1 1 d . B .
C45 C 0.0938(4) 0.9488(4) 0.1657(4) 0.0241(15) Uani 1 1 d . B .
C46 C 0.0800(4) 1.0102(4) 0.1199(4) 0.0278(16) Uani 1 1 d . . .
H46 H 0.1195 1.0271 0.0969 0.033 Uiso 1 1 calc R B .
C47 C 0.0065(5) 1.0446(5) 0.1100(4) 0.0382(19) Uani 1 1 d . B .
H47 H -0.0036 1.0856 0.0801 0.046 Uiso 1 1 calc R . .
C48 C -0.0530(5) 1.0197(5) 0.1434(4) 0.0372(19) Uani 1 1 d . . .
H48 H -0.1032 1.0427 0.1366 0.045 Uiso 1 1 calc R B .
C49 C -0.0345(4) 0.9596(4) 0.1871(4) 0.0299(16) Uani 1 1 d . B .
C50 C 0.1559(4) 0.9787(4) 0.3703(4) 0.0292(16) Uani 1 1 d . . .
C51 C 0.0960(5) 0.9785(5) 0.4091(5) 0.0416(19) Uani 1 1 d . B .
H51 H 0.0683 0.9309 0.4165 0.050 Uiso 1 1 calc R . .
C52 C 0.0794(6) 1.0493(5) 0.4355(6) 0.057(3) Uani 1 1 d . . .
H52 H 0.0419 1.0503 0.4627 0.068 Uiso 1 1 calc R B .
C53 C 0.1191(6) 1.1197(5) 0.4212(5) 0.047(2) Uani 1 1 d . B .
H53 H 0.1079 1.1686 0.4374 0.057 Uiso 1 1 calc R . .
C54 C 0.1746(5) 1.1142(4) 0.3829(4) 0.0330(17) Uani 1 1 d . . .
N14 N -0.0689(3) 0.6362(3) 0.2691(3) 0.088(6) Uani 0.50 1 d PG A 4
C56 C -0.0741(2) 0.7099(3) 0.2436(3) 0.039(4) Uani 0.50 1 d PGU A 4
C57 C -0.1487(2) 0.7207(4) 0.1825(3) 0.062(5) Uani 0.50 1 d PG A 4
H57 H -0.1523 0.7700 0.1655 0.074 Uiso 0.50 1 calc PR A 4
C58 C -0.2181(2) 0.6578(5) 0.1467(3) 0.084(8) Uani 0.50 1 d PG A 4
H58 H -0.2680 0.6650 0.1058 0.100 Uiso 0.50 1 calc PR A 4
C59 C -0.2128(3) 0.5841(5) 0.1721(4) 0.079(7) Uani 0.50 1 d PG A 4
H59 H -0.2592 0.5421 0.1482 0.094 Uiso 0.50 1 calc PR A 4
C60 C -0.1382(3) 0.5733(4) 0.2333(4) 0.060(5) Uani 0.50 1 d PGU A 4
C61 C 0.2954(2) 0.7507(3) 0.2309(2) 0.0232(15) Uani 1 1 d G . .
H19 H 0.6616 0.9722 0.3481 0.028 Uiso 1 1 d G . .
H141 H 0.4075 0.6736 -0.0443 0.028 Uiso 1 1 d G . .
H2 H 0.2712 0.9922 0.0542 0.028 Uiso 1 1 d G . .
H21 H 0.3094 0.4714 0.1873 0.028 Uiso 1 1 d GD . .
Cl7' Cl -0.0380(4) 0.7922(3) 0.4456(3) 0.0688(17) Uani 0.50 1 d PG B 3
C12' C 0.2900(4) 0.6148(5) -0.0794(3) 0.039(3) Uani 0.786(17) 1 d PG D 1
H12C H 0.2875 0.5700 -0.0515 0.047 Uiso 0.786(17) 1 calc PR D 1
H12D H 0.2935 0.5961 -0.1285 0.047 Uiso 0.786(17) 1 calc PR D 1
N14' N 0.0367(3) 0.6778(5) 0.3875(4) 0.061(4) Uani 0.50 1 d PGU B 3
C56' C 0.0823(3) 0.6153(5) 0.4086(3) 0.046(4) Uani 0.50 1 d PGU B 3
C57' C 0.1096(4) 0.5996(5) 0.4847(3) 0.069(5) Uani 0.50 1 d PGU B 3
H57' H 0.1401 0.5578 0.4988 0.082 Uiso 0.50 1 calc PR B 3
C58' C 0.0914(4) 0.6465(5) 0.5396(4) 0.104(6) Uani 0.50 1 d PGU B 3
H58' H 0.1096 0.6360 0.5905 0.125 Uiso 0.50 1 calc PR B 3
C59' C 0.0458(4) 0.7090(6) 0.5185(4) 0.119(7) Uani 0.50 1 d PGU B 3
H59' H 0.0335 0.7404 0.5552 0.142 Uiso 0.50 1 calc PR B 3
C60' C 0.0184(4) 0.7247(6) 0.4424(4) 0.099(6) Uani 0.50 1 d PGU B 3
O6S O 0.2555(3) 0.9561(4) -0.3261(3) 0.0544(16) Uani 1 1 d G B 6
H6S H 0.2573 0.9272 -0.2930 0.065 Uiso 1 1 calc RD B 6
O7S O 0.6896(3) 0.6517(3) 0.3776(3) 0.0436(14) Uani 1 1 d G . .
H7S H 0.6909 0.6962 0.3647 0.052 Uiso 1 1 calc R . .
O8S O 0.1075(12) 0.7691(14) -0.2480(11) 0.045(5) Uani 0.25 1 d PDU E 5
H8S H 0.1545 0.7989 -0.2423 0.054 Uiso 0.25 1 d P F 5
O9S O 0.2502(12) 0.8173(10) -0.2768(10) 0.086(5) Uani 0.50 1 d PU G 6
C3S C 0.1662(7) 0.9556(7) -0.3741(6) 0.080(3) Uani 1 1 d . B 6
H3S1 H 0.1303 0.9536 -0.3434 0.119 Uiso 1 1 calc R B 6
H3S2 H 0.1461 0.9100 -0.4132 0.119 Uiso 1 1 calc R B 6
H3S3 H 0.1619 1.0029 -0.3983 0.119 Uiso 1 1 calc R B 6
C4S C 0.7662(6) 0.6227(6) 0.3793(7) 0.075(3) Uani 1 1 d . . .
H4S1 H 0.8172 0.6567 0.4169 0.112 Uiso 1 1 calc R . .
H4S2 H 0.7700 0.6216 0.3292 0.112 Uiso 1 1 calc R . .
H4S3 H 0.7639 0.5701 0.3930 0.112 Uiso 1 1 calc R . .
H22 H 0.5717 0.5861 0.3237 0.090 Uiso 1 1 d D . .
H1 H 0.2864 1.0402 0.3048 0.090 Uiso 1 1 d D . .
O25 O 0.0909(3) 0.5881(3) 0.3521(3) 0.0405(13) Uani 0.50 1 d PU B 4
O1' O -0.0673(11) 0.5049(10) 0.2499(9) 0.092(5) Uani 0.50 1 d PU H 3
O9' O 0.2616(14) 0.8586(11) -0.2236(11) 0.118(7) Uani 0.50 1 d PU . 5
C10S C -0.059(3) 0.792(3) 0.430(3) 0.199(16) Uani 0.50 1 d PDU I 4
H10C H -0.0614 0.7938 0.4810 0.239 Uiso 0.50 1 calc PR I 4
H10D H -0.0975 0.7459 0.3975 0.239 Uiso 0.50 1 calc PR I 4
H10E H -0.0773 0.8389 0.4089 0.239 Uiso 0.50 1 calc PR I 4
O10S O 0.031(2) 0.7893(18) 0.4359(17) 0.189(11) Uani 0.50 1 d PDU I 4
H10S H 0.0555 0.7650 0.4718 0.226 Uiso 0.50 1 d P J 4
O5' O 0.2695(3) 0.9685(3) -0.0485(3) 0.0377(13) Uani 1 1 d . K 9
H5' H 0.2968 0.9313 -0.0459 0.045 Uiso 1 1 calc R K 9
O28 O -0.0011(3) 0.7627(3) 0.2824(3) 0.0363(12) Uani 0.50 1 d P A 4
O28' O -0.0011(3) 0.7627(3) 0.2824(3) 0.0363(12) Uani 0.50 1 d PU B 3
C8S C 0.0352(18) 0.792(2) -0.3093(16) 0.049(8) Uani 0.25 1 d PDU E 5
H8S1 H 0.0139 0.8343 -0.2886 0.073 Uiso 0.25 1 calc PR E 5
H8S2 H -0.0118 0.7470 -0.3312 0.073 Uiso 0.25 1 calc PR E 5
H8S3 H 0.0553 0.8084 -0.3487 0.073 Uiso 0.25 1 calc PR E 5
O13S O 0.3714(9) 1.3055(8) -0.0051(7) 0.058(3) Uani 0.50 1 d P L 15
H13S H 0.4161 1.3062 0.0333 0.069 Uiso 0.50 1 calc PR L 15
C13S C 0.3221(12) 1.2376(11) -0.0204(12) 0.060(5) Uani 0.50 1 d PU L 15
H13C H 0.2971 1.2317 0.0185 0.090 Uiso 0.50 1 calc PR L 15
H13D H 0.3567 1.1967 -0.0210 0.090 Uiso 0.50 1 calc PR L 15
H13E H 0.2754 1.2334 -0.0701 0.090 Uiso 0.50 1 calc PR L 15
O14S O 0.133(2) 0.623(2) 0.7052(18) 0.087(9) Uani 0.25 1 d PDU M 3
H14S H 0.1114 0.5810 0.7124 0.104 Uiso 0.25 1 d P N 3
C14S C 0.206(3) 0.611(4) 0.681(3) 0.12(2) Uani 0.25 1 d PDU M 3
H14C H 0.2541 0.6569 0.7063 0.178 Uiso 0.25 1 d P O 3
H14D H 0.1890 0.6102 0.6263 0.178 Uiso 0.25 1 d P P 3
H14E H 0.2271 0.5647 0.6971 0.178 Uiso 0.25 1 d P Q 3
O1S O 0.4699(5) 0.6881(5) -0.1192(5) 0.082(2) Uani 1 1 d U . .
N1S N 0.4387(8) 0.7147(6) -0.1802(6) 0.085(3) Uani 1 1 d U . .
O3S O 0.4638(7) 0.7215(6) -0.2292(5) 0.129(4) Uani 1 1 d U . .
O2S O 0.3679(12) 0.7362(10) -0.1854(10) 0.226(7) Uani 1 1 d U . .
C1' C 0.3017(7) 1.0263(7) -0.0850(6) 0.072(3) Uani 1 1 d . . .
H1'1 H 0.2801 1.0745 -0.0775 0.108 Uiso 1 1 calc R K 9
H1'2 H 0.2819 1.0078 -0.1394 0.108 Uiso 1 1 calc R K 9
H1'3 H 0.3652 1.0360 -0.0631 0.108 Uiso 1 1 calc R K 9

loop_
_atom_site_aniso_label
_atom_site_aniso_U_11
_atom_site_aniso_U_22
_atom_site_aniso_U_33
_atom_site_aniso_U_23
_atom_site_aniso_U_13
_atom_site_aniso_U_12
Tb1 0.01642(14) 0.01801(17) 0.01889(14) 0.00413(12) 0.00586(11) 0.00099(12)
Tb2 0.02067(15) 0.02413(18) 0.01741(14) 0.00117(12) 0.00699(12) 0.00049(13)
Tb3 0.01629(14) 0.01843(17) 0.01742(14) 0.00229(12) 0.00567(11) 0.00141(12)
Tb4 0.02435(16) 0.01745(17) 0.02179(15) 0.00066(12) 0.00916(12) 0.00244(13)
Tb5 0.02359(16) 0.01826(17) 0.02218(15) 0.00473(12) 0.00881(12) 0.00046(13)
Tb6 0.01662(15) 0.01926(17) 0.02366(15) 0.00393(13) 0.00583(12) 0.00028(12)
Cl1 0.0378(10) 0.0361(11) 0.0329(9) 0.0112(8) -0.0004(8) 0.0035(8)
Cl2 0.0491(11) 0.0222(10) 0.0446(11) 0.0073(8) 0.0121(9) 0.0076(8)
Cl3 0.0558(12) 0.0441(12) 0.0296(9) 0.0052(8) -0.0001(8) 0.0231(10)
Cl4 0.0319(10) 0.0704(16) 0.0663(13) 0.0377(12) 0.0313(10) 0.0235(10)
Cl5 0.0371(11) 0.0681(16) 0.0728(15) 0.0448(13) 0.0177(10) -0.0013(10)
Cl6 0.112(2) 0.0327(12) 0.0710(15) 0.0212(11) 0.0506(15) 0.0362(13)
Cl7 0.107(5) 0.060(4) 0.078(4) -0.007(3) 0.035(4) -0.020(3)
O1 0.027(2) 0.019(3) 0.032(2) 0.004(2) 0.013(2) 0.003(2)
O2 0.029(2) 0.025(3) 0.026(2) 0.009(2) 0.012(2) 0.002(2)
O3 0.019(2) 0.018(2) 0.020(2) 0.0053(18) 0.0075(17) 0.0039(18)
O4 0.016(2) 0.027(3) 0.021(2) 0.0012(19) 0.0018(17) -0.0020(19)
O5 0.021(2) 0.016(2) 0.020(2) 0.0011(17) 0.0091(17) 0.0039(18)
O6 0.017(2) 0.025(3) 0.028(2) 0.0093(19) 0.0086(18) 0.0057(19)
O7 0.022(2) 0.015(2) 0.031(2) 0.0076(19) 0.0137(19) 0.0051(18)
O8 0.018(2) 0.023(3) 0.018(2) 0.0041(18) 0.0059(17) 0.0019(18)
O9 0.026(2) 0.016(2) 0.026(2) 0.0071(18) 0.0137(19) 0.0024(19)
O10 0.022(2) 0.049(3) 0.031(3) 0.014(2) 0.013(2) 0.008(2)
O11 0.026(2) 0.040(3) 0.024(2) 0.008(2) 0.011(2) 0.008(2)
O12 0.043(3) 0.081(5) 0.049(3) 0.040(3) 0.029(3) 0.011(3)
O13 0.040(3) 0.049(4) 0.038(3) -0.005(3) 0.024(2) -0.002(3)
O14 0.026(2) 0.023(3) 0.024(2) -0.0047(19) 0.0081(19) -0.004(2)
O15 0.027(2) 0.023(3) 0.022(2) 0.0030(19) 0.0126(19) 0.005(2)
O16 0.025(2) 0.027(3) 0.028(2) 0.006(2) 0.011(2) -0.001(2)
O17 0.025(2) 0.030(3) 0.032(3) 0.010(2) 0.012(2) 0.006(2)
O18 0.032(3) 0.064(4) 0.086(5) 0.026(3) 0.037(3) 0.018(3)
O19 0.022(2) 0.027(3) 0.023(2) 0.0034(19) 0.0084(18) -0.003(2)
O20 0.022(2) 0.021(2) 0.017(2) 0.0018(18) 0.0057(17) 0.0017(19)
O21 0.043(3) 0.023(3) 0.042(3) -0.005(2) 0.022(2) 0.000(2)
O22 0.044(3) 0.023(3) 0.039(3) 0.004(2) 0.022(2) 0.013(2)
O23 0.030(2) 0.014(2) 0.028(2) 0.0017(19) 0.012(2) 0.0027(19)
O24 0.035(3) 0.025(3) 0.028(2) 0.006(2) 0.006(2) 0.000(2)
O25' 0.044(3) 0.039(3) 0.051(3) 0.022(3) 0.029(3) 0.010(2)
O26 0.027(2) 0.016(2) 0.023(2) 0.0034(18) 0.0083(19) -0.0004(19)
O27 0.021(2) 0.018(2) 0.027(2) 0.0018(19) 0.0019(19) -0.0017(19)
O29 0.029(2) 0.017(2) 0.026(2) -0.0012(19) 0.0026(19) 0.004(2)
N1 0.022(3) 0.019(3) 0.032(3) 0.006(2) 0.014(2) 0.003(2)
N2 0.035(4) 0.048(4) 0.023(3) 0.008(3) 0.013(3) 0.008(3)
N3 0.029(3) 0.031(4) 0.036(3) 0.002(3) 0.015(3) 0.008(3)
N4 0.022(3) 0.022(3) 0.022(3) 0.004(2) 0.008(2) 0.005(2)
N6 0.030(3) 0.035(4) 0.021(3) -0.001(3) 0.010(2) 0.000(3)
N7 0.038(3) 0.028(4) 0.033(3) -0.003(3) 0.017(3) 0.002(3)
N8 0.042(4) 0.018(3) 0.024(3) 0.001(2) 0.007(3) -0.001(3)
N9 0.031(3) 0.022(3) 0.023(3) 0.003(2) 0.006(2) -0.005(3)
N10 0.028(3) 0.029(3) 0.017(3) 0.004(2) 0.011(2) 0.006(2)
N11 0.020(3) 0.028(3) 0.023(3) 0.007(2) 0.006(2) -0.002(2)
N12 0.019(3) 0.028(3) 0.024(3) 0.001(2) 0.007(2) 0.005(2)
N13 0.026(3) 0.018(3) 0.023(3) 0.001(2) 0.006(2) 0.003(2)
C1 0.037(4) 0.016(4) 0.028(3) 0.004(3) 0.013(3) -0.004(3)
C2 0.027(3) 0.020(4) 0.023(3) 0.002(3) 0.007(3) -0.005(3)
C3 0.032(4) 0.020(4) 0.035(4) 0.015(3) 0.014(3) 0.007(3)
C4 0.030(4) 0.025(4) 0.032(4) 0.014(3) 0.010(3) 0.006(3)
C5 0.019(3) 0.024(4) 0.028(3) 0.007(3) 0.006(3) -0.006(3)
C6 0.019(3) 0.030(4) 0.024(3) 0.011(3) 0.014(3) 0.003(3)
C7 0.021(3) 0.030(4) 0.026(3) 0.004(3) 0.004(3) 0.002(3)
C8 0.019(3) 0.038(4) 0.027(3) 0.001(3) 0.001(3) -0.006(3)
C9 0.023(4) 0.036(4) 0.029(4) 0.002(3) 0.005(3) -0.006(3)
C10 0.030(4) 0.032(4) 0.028(4) -0.009(3) 0.004(3) -0.012(3)
C11 0.044(5) 0.048(5) 0.024(4) -0.011(4) 0.001(3) -0.003(4)
C12 0.036(13) 0.037(14) 0.039(13) 0.003(9) 0.019(9) 0.007(9)
C13 0.024(4) 0.042(5) 0.030(4) 0.003(3) 0.003(3) -0.008(3)
C14 0.031(4) 0.022(4) 0.025(3) -0.008(3) 0.005(3) -0.006(3)
C15 0.023(3) 0.035(4) 0.019(3) 0.006(3) 0.003(3) 0.013(3)
C16 0.035(4) 0.019(4) 0.021(3) 0.008(3) 0.009(3) 0.010(3)
C17 0.026(3) 0.022(4) 0.019(3) 0.001(3) 0.009(3) 0.001(3)
C18 0.028(3) 0.024(4) 0.020(3) 0.001(3) 0.012(3) 0.006(3)
C19 0.022(3) 0.032(4) 0.019(3) -0.004(3) 0.009(3) 0.002(3)
C20 0.042(4) 0.031(4) 0.035(4) 0.002(3) 0.024(3) 0.008(3)
C21 0.058(5) 0.026(4) 0.037(4) -0.009(3) 0.023(4) 0.005(4)
C22 0.052(5) 0.027(4) 0.042(4) -0.013(3) 0.021(4) 0.002(4)
C23 0.044(4) 0.025(4) 0.050(5) 0.003(3) 0.027(4) 0.019(4)
C24 0.045(5) 0.030(4) 0.043(4) 0.006(3) 0.022(4) 0.012(4)
C25 0.037(4) 0.019(4) 0.018(3) 0.004(3) -0.001(3) -0.006(3)
C26 0.038(5) 0.043(5) 0.050(5) 0.016(4) -0.002(4) -0.008(4)
C27 0.049(5) 0.039(5) 0.050(5) 0.016(4) -0.014(4) -0.025(4)
C28 0.091(7) 0.019(4) 0.028(4) 0.010(3) -0.002(4) 0.000(5)
C29 0.067(6) 0.020(4) 0.020(3) 0.003(3) 0.003(3) 0.003(4)
C30 0.032(4) 0.011(3) 0.019(3) 0.000(2) 0.003(3) 0.001(3)
C31 0.035(4) 0.022(4) 0.031(4) 0.008(3) 0.014(3) 0.009(3)
C32 0.044(5) 0.030(4) 0.038(4) 0.012(3) 0.008(4) 0.011(4)
C33 0.041(4) 0.021(4) 0.035(4) 0.010(3) 0.010(3) 0.000(3)
C34 0.034(4) 0.032(4) 0.027(4) 0.008(3) 0.006(3) -0.004(3)
C35 0.024(3) 0.019(4) 0.028(3) 0.006(3) 0.011(3) -0.003(3)
C36 0.035(4) 0.026(4) 0.021(3) -0.005(3) 0.009(3) 0.002(3)
C37 0.052(5) 0.034(5) 0.024(4) -0.002(3) 0.009(3) 0.004(4)
C38 0.054(5) 0.040(5) 0.024(4) 0.005(3) 0.003(3) 0.010(4)
C39 0.031(4) 0.028(4) 0.024(3) 0.002(3) 0.004(3) 0.007(3)
C40 0.020(3) 0.026(4) 0.034(4) 0.009(3) 0.010(3) -0.001(3)
C41 0.031(4) 0.026(4) 0.029(4) -0.002(3) 0.003(3) -0.001(3)
C42 0.034(4) 0.029(4) 0.035(4) -0.001(3) 0.004(3) -0.008(3)
C43 0.030(4) 0.046(5) 0.025(4) 0.003(3) -0.001(3) -0.007(4)
C44 0.028(4) 0.027(4) 0.023(3) 0.005(3) 0.005(3) 0.000(3)
C45 0.022(3) 0.020(4) 0.026(3) 0.002(3) 0.005(3) 0.000(3)
C46 0.021(3) 0.026(4) 0.034(4) 0.010(3) 0.008(3) 0.001(3)
C47 0.031(4) 0.038(5) 0.049(5) 0.024(4) 0.014(3) 0.009(3)
C48 0.025(4) 0.039(5) 0.055(5) 0.016(4) 0.017(3) 0.016(3)
C49 0.021(3) 0.040(5) 0.033(4) 0.014(3) 0.013(3) 0.006(3)
C50 0.022(3) 0.027(4) 0.032(4) 0.002(3) 0.003(3) 0.002(3)
C51 0.040(5) 0.036(5) 0.056(5) 0.003(4) 0.029(4) 0.002(4)
C52 0.063(6) 0.046(6) 0.085(7) 0.010(5) 0.053(6) 0.015(5)
C53 0.050(5) 0.032(5) 0.067(6) -0.002(4) 0.030(5) 0.018(4)
C54 0.035(4) 0.031(4) 0.032(4) 0.006(3) 0.009(3) 0.012(3)
N14 0.064(12) 0.122(18) 0.068(12) -0.010(12) 0.032(10) -0.022(12)
C56 0.043(7) 0.042(8) 0.034(6) 0.004(6) 0.027(6) -0.015(6)
C57 0.068(13) 0.045(12) 0.068(13) -0.008(10) 0.027(11) -0.003(10)
C58 0.038(11) 0.13(2) 0.087(16) -0.008(16) 0.034(11) 0.005(13)
C59 0.043(11) 0.094(18) 0.085(16) -0.036(14) 0.017(11) 0.019(12)
C60 0.059(8) 0.059(9) 0.060(8) 0.003(7) 0.030(7) -0.014(7)
C61 0.019(3) 0.028(4) 0.016(3) -0.001(3) 0.001(2) 0.001(3)
Cl7' 0.101(5) 0.046(3) 0.093(4) -0.003(3) 0.082(4) 0.003(3)
C12' 0.040(6) 0.038(7) 0.033(5) -0.009(4) 0.009(4) 0.005(5)
N14' 0.034(7) 0.035(8) 0.102(9) 0.008(7) 0.016(7) 0.000(6)
C56' 0.041(7) 0.045(7) 0.051(6) 0.012(6) 0.019(6) 0.001(5)
C57' 0.070(9) 0.079(9) 0.063(7) 0.021(6) 0.029(6) 0.012(7)
C58' 0.123(11) 0.117(10) 0.081(8) 0.009(7) 0.049(7) 0.025(8)
C59' 0.117(11) 0.118(10) 0.132(9) -0.001(8) 0.060(8) 0.034(8)
C60' 0.071(9) 0.100(10) 0.117(9) -0.008(7) 0.024(7) 0.028(8)
O6S 0.044(3) 0.055(4) 0.060(4) 0.015(3) 0.020(3) -0.014(3)
O7S 0.040(3) 0.038(4) 0.054(3) 0.015(3) 0.016(3) 0.010(3)
O8S 0.032(8) 0.062(10) 0.038(8) 0.014(7) 0.008(7) 0.008(7)
O9S 0.112(9) 0.079(8) 0.078(8) 0.023(7) 0.050(7) 0.008(7)
C3S 0.062(7) 0.091(9) 0.087(8) 0.012(7) 0.040(6) -0.019(6)
C4S 0.046(6) 0.075(8) 0.104(9) 0.019(7) 0.024(6) 0.023(5)
O25 0.044(3) 0.039(3) 0.051(3) 0.022(3) 0.029(3) 0.010(2)
O1' 0.084(8) 0.105(9) 0.093(8) -0.003(7) 0.052(7) -0.016(7)
O9' 0.125(10) 0.118(10) 0.109(10) 0.038(8) 0.031(8) 0.038(8)
C10S 0.195(16) 0.20(2) 0.20(2) 0.021(10) 0.075(11) 0.036(10)
O10S 0.185(13) 0.178(14) 0.193(14) 0.030(9) 0.059(9) 0.027(9)
O5' 0.033(3) 0.051(4) 0.034(3) 0.019(3) 0.013(2) 0.012(2)
O28 0.034(3) 0.035(3) 0.049(3) 0.012(2) 0.025(2) 0.008(2)
O28' 0.034(3) 0.035(3) 0.049(3) 0.012(2) 0.025(2) 0.008(2)
C8S 0.047(11) 0.053(12) 0.046(11) 0.016(9) 0.014(8) 0.011(9)
O13S 0.067(9) 0.065(9) 0.044(7) -0.008(6) 0.028(6) 0.012(7)
C13S 0.056(8) 0.055(9) 0.086(9) 0.020(7) 0.052(7) -0.010(7)
O14S 0.087(12) 0.094(13) 0.083(12) 0.005(9) 0.038(9) 0.014(9)
C14S 0.12(2) 0.12(2) 0.12(2) 0.010(10) 0.047(12) 0.020(10)
O1S 0.083(5) 0.073(5) 0.082(5) 0.004(4) 0.026(4) 0.005(4)
N1S 0.114(7) 0.087(6) 0.064(5) 0.017(5) 0.053(5) -0.013(5)
O3S 0.158(7) 0.148(7) 0.076(5) -0.009(5) 0.069(5) -0.059(6)
O2S 0.220(10) 0.231(11) 0.247(11) 0.048(8) 0.087(8) 0.105(8)
C1' 0.060(6) 0.091(9) 0.058(6) 0.019(6) 0.017(5) -0.008(6)

loop_
_atom_type_symbol
_atom_type_description
_atom_type_scat_dispersion_real
_atom_type_scat_dispersion_imag
_atom_type_scat_source
C C 0.0033 0.0016 'International Tables Vol C Tables 4.2.6.8 and 6.1.1.4'
H H 0.0000 0.0000 'International Tables Vol C Tables 4.2.6.8 and 6.1.1.4'
N N 0.0061 0.0033 'International Tables Vol C Tables 4.2.6.8 and 6.1.1.4'
O O 0.0106 0.0060 'International Tables Vol C Tables 4.2.6.8 and 6.1.1.4'
Tb Tb -0.1723 4.1537 'International Tables Vol C Tables 4.2.6.8 and 6.1.1.4'
Cl Cl 0.1484 0.1585 'International Tables Vol C Tables 4.2.6.8 and 6.1.1.4'

loop_
_geom_angle_atom_site_label_1
_geom_angle_atom_site_label_2
_geom_angle_atom_site_label_3
_geom_angle
O4 Tb1 O5 128.58(15)
O4 Tb1 O6 85.30(15)
O5 Tb1 O6 120.52(14)
O4 Tb1 O1 151.08(15)
O5 Tb1 O1 79.82(14)
O6 Tb1 O1 73.23(15)
O4 Tb1 O2 74.42(15)
O5 Tb1 O2 146.39(15)
O6 Tb1 O2 81.10(14)
O1 Tb1 O2 83.15(15)
O4 Tb1 O3 72.35(14)
O5 Tb1 O3 72.00(14)
O6 Tb1 O3 156.86(15)
O1 Tb1 O3 129.82(14)
O2 Tb1 O3 98.10(14)
O4 Tb1 O7 79.46(15)
O5 Tb1 O7 76.52(14)
O6 Tb1 O7 62.37(14)
O1 Tb1 O7 106.14(14)
O2 Tb1 O7 136.44(14)
O3 Tb1 O7 106.45(14)
O4 Tb1 N1 119.90(16)
O5 Tb1 N1 79.71(15)
O6 Tb1 N1 128.95(15)
O1 Tb1 N1 64.71(16)
O2 Tb1 N1 66.82(15)
O3 Tb1 N1 69.90(15)
O7 Tb1 N1 155.79(15)
O4 Tb1 O8 65.94(13)
O5 Tb1 O8 64.03(13)
O6 Tb1 O8 107.65(13)
O1 Tb1 O8 138.72(13)
O2 Tb1 O8 138.14(14)
O3 Tb1 O8 58.05(13)
O7 Tb1 O8 48.41(13)
N1 Tb1 O8 122.90(14)
O4 Tb2 O14 106.72(16)
O4 Tb2 O8 72.88(14)
O14 Tb2 O8 70.43(15)
O4 Tb2 O15 133.54(14)
O14 Tb2 O15 71.79(15)
O8 Tb2 O15 62.82(14)
O4 Tb2 O10 76.92(15)
O14 Tb2 O10 145.47(16)
O8 Tb2 O10 139.62(16)
O15 Tb2 O10 130.97(15)
O4 Tb2 O13 127.45(16)
O14 Tb2 O13 78.79(17)
O8 Tb2 O13 147.59(16)
O15 Tb2 O13 98.41(16)
O10 Tb2 O13 72.78(18)
O4 Tb2 O3 70.70(14)
O14 Tb2 O3 131.92(14)
O8 Tb2 O3 62.92(13)
O15 Tb2 O3 77.13(14)
O10 Tb2 O3 82.24(15)
O13 Tb2 O3 142.42(15)
O4 Tb2 O11 120.48(15)
O14 Tb2 O11 132.19(16)
O8 Tb2 O11 128.61(14)
O15 Tb2 O11 80.64(14)
O10 Tb2 O11 51.05(14)
O13 Tb2 O11 67.34(16)
O3 Tb2 O11 75.15(14)
O4 Tb2 N6 67.83(17)
O14 Tb2 N6 68.32(16)
O8 Tb2 N6 109.44(16)
O15 Tb2 N6 139.31(17)
O10 Tb2 N6 82.40(17)
O13 Tb2 N6 66.43(18)
O3 Tb2 N6 138.01(16)
O11 Tb2 N6 121.66(16)
O4 Tb2 N2 98.41(16)
O14 Tb2 N2 147.04(17)
O8 Tb2 N2 139.02(16)
O15 Tb2 N2 105.61(15)
O10 Tb2 N2 25.60(15)
O13 Tb2 N2 68.98(18)
O3 Tb2 N2 76.31(15)
O11 Tb2 N2 25.49(15)
N6 Tb2 N2 103.34(17)
O20 Tb3 O5 105.67(15)
O20 Tb3 O3 134.66(14)
O5 Tb3 O3 72.02(14)
O20 Tb3 O8 72.22(14)
O5 Tb3 O8 71.05(14)
O3 Tb3 O8 64.20(13)
O20 Tb3 O17 77.88(15)
O5 Tb3 O17 146.71(15)
O3 Tb3 O17 129.19(14)
O8 Tb3 O17 138.27(15)
O20 Tb3 O19 124.04(14)
O5 Tb3 O19 81.11(15)
O3 Tb3 O19 100.75(14)
O8 Tb3 O19 151.21(14)
O17 Tb3 O19 70.47(15)
O20 Tb3 O15 71.48(14)
O5 Tb3 O15 131.70(14)
O3 Tb3 O15 77.54(14)
O8 Tb3 O15 62.12(14)
O17 Tb3 O15 81.28(15)
O19 Tb3 O15 141.92(14)
O20 Tb3 O16 122.19(15)
O5 Tb3 O16 131.68(15)
O3 Tb3 O16 78.53(14)
O8 Tb3 O16 127.28(14)
O17 Tb3 O16 51.37(14)
O19 Tb3 O16 67.64(15)
O15 Tb3 O16 74.87(14)
O20 Tb3 N4 66.88(15)
O5 Tb3 N4 67.93(15)
O3 Tb3 N4 139.00(15)
O8 Tb3 N4 109.08(15)
O17 Tb3 N4 84.21(15)
O19 Tb3 N4 65.07(15)
O15 Tb3 N4 137.89(15)
O16 Tb3 N4 123.38(15)
O20 Tb3 N3 100.59(16)
O5 Tb3 N3 146.05(16)
O3 Tb3 N3 103.80(15)
O8 Tb3 N3 138.84(15)
O17 Tb3 N3 25.84(15)
O19 Tb3 N3 66.34(16)
O15 Tb3 N3 77.04(15)
O16 Tb3 N3 25.54(14)
N4 Tb3 N3 104.36(16)
O20 Tb4 O14 130.15(15)
O20 Tb4 O21 149.18(16)
O14 Tb4 O21 80.54(16)
O20 Tb4 O22 74.69(14)
O14 Tb4 O22 144.73(16)
O21 Tb4 O22 79.68(15)
O20 Tb4 O15 72.63(14)
O14 Tb4 O15 71.80(15)
O21 Tb4 O15 129.04(15)
O22 Tb4 O15 99.20(14)
O20 Tb4 O23 85.24(14)
O14 Tb4 O23 120.70(15)
O21 Tb4 O23 73.96(15)
O22 Tb4 O23 80.94(15)
O15 Tb4 O23 156.84(14)
O20 Tb4 O9 82.49(15)
O14 Tb4 O9 76.47(15)
O21 Tb4 O9 106.03(15)
O22 Tb4 O9 137.32(15)
O15 Tb4 O9 107.80(14)
O23 Tb4 O9 61.37(14)
O20 Tb4 N7 118.04(17)
O14 Tb4 N7 79.34(17)
O21 Tb4 N7 64.17(17)
O22 Tb4 N7 65.80(17)
O15 Tb4 N7 69.13(16)
O23 Tb4 N7 129.74(16)
O9 Tb4 N7 155.19(16)
O20 Tb4 O8 66.74(13)
O14 Tb4 O8 65.22(14)
O21 Tb4 O8 140.76(15)
O22 Tb4 O8 139.56(13)
O15 Tb4 O8 58.52(13)
O23 Tb4 O8 106.76(13)
O9 Tb4 O8 49.37(13)
N7 Tb4 O8 123.13(15)
O24 Tb5 O25' 98.77(19)
O24 Tb5 O9 93.93(16)
O25' Tb5 O9 154.43(16)
O24 Tb5 O27 82.05(16)
O25' Tb5 O27 85.16(16)
O9 Tb5 O27 74.70(15)
O24 Tb5 O23 83.17(16)
O25' Tb5 O23 140.07(16)
O9 Tb5 O23 63.33(14)
O27 Tb5 O23 134.14(15)
O24 Tb5 O26 149.20(15)
O25' Tb5 O26 79.23(17)
O9 Tb5 O26 78.52(15)
O27 Tb5 O26 67.15(14)
O23 Tb5 O26 118.14(14)
O24 Tb5 N9 77.11(17)
O25' Tb5 N9 87.88(18)
O9 Tb5 N9 116.68(17)
O27 Tb5 N9 156.73(16)
O23 Tb5 N9 53.41(16)
O26 Tb5 N9 133.03(16)
O24 Tb5 N10 157.92(16)
O25' Tb5 N10 78.99(18)
O9 Tb5 N10 97.10(16)
O27 Tb5 N10 119.32(16)
O23 Tb5 N10 84.78(16)
O26 Tb5 N10 52.48(15)
N9 Tb5 N10 80.85(17)
O24 Tb5 C30 80.35(17)
O25' Tb5 C30 114.30(18)
O9 Tb5 C30 89.60(17)
O27 Tb5 C30 155.48(17)
O23 Tb5 C30 26.27(16)
O26 Tb5 C30 128.81(15)
N9 Tb5 C30 27.21(18)
N10 Tb5 C30 80.65(17)
O24 Tb5 C35 172.57(17)
O25' Tb5 C35 76.05(19)
O9 Tb5 C35 88.92(16)
O27 Tb5 C35 92.11(16)
O23 Tb5 C35 104.23(16)
O26 Tb5 C35 25.35(15)
N9 Tb5 C35 107.72(17)
N10 Tb5 C35 27.24(16)
C30 Tb5 C35 106.56(17)
O29 Tb6 O28 97.47(18)
O29 Tb6 O7 95.44(16)
O28 Tb6 O7 153.94(16)
O29 Tb6 O26 81.17(15)
O28 Tb6 O26 84.29(16)
O7 Tb6 O26 75.44(14)
O29 Tb6 O27 148.38(14)
O28 Tb6 O27 77.66(17)
O7 Tb6 O27 79.47(15)
O26 Tb6 O27 67.31(14)
O29 Tb6 O6 82.29(16)
O28 Tb6 O6 140.33(15)
O7 Tb6 O6 63.93(14)
O26 Tb6 O6 134.10(14)
O27 Tb6 O6 121.37(15)
O29 Tb6 N12 76.25(16)
O28 Tb6 N12 88.01(17)
O7 Tb6 N12 117.10(16)
O26 Tb6 N12 154.95(16)
O27 Tb6 N12 133.91(15)
O6 Tb6 N12 53.18(16)
O29 Tb6 N11 158.43(16)
O28 Tb6 N11 80.39(18)
O7 Tb6 N11 95.42(16)
O26 Tb6 N11 119.66(16)
O27 Tb6 N11 52.45(15)
O6 Tb6 N11 85.86(15)
N12 Tb6 N11 82.22(17)
O29 Tb6 C45 78.80(17)
O28 Tb6 C45 114.75(18)
O7 Tb6 C45 89.91(16)
O26 Tb6 C45 153.88(16)
O27 Tb6 C45 131.88(16)
O6 Tb6 C45 25.98(16)
N12 Tb6 C45 27.22(17)
N11 Tb6 C45 82.64(17)
O29 Tb6 C40 171.85(17)
O28 Tb6 C40 76.51(18)
O7 Tb6 C40 88.08(17)
O26 Tb6 C40 92.65(16)
O27 Tb6 C40 25.49(15)
O6 Tb6 C40 105.86(16)
N12 Tb6 C40 108.67(17)
N11 Tb6 C40 27.01(16)
C45 Tb6 C40 108.61(17)
C1 O1 Tb1 125.0(4)
C1 O1 H1 94.3
Tb1 O1 H1 133.5
C3 O2 Tb1 115.4(3)
C3 O2 H2 106.1
Tb1 O2 H2 114.6
C6 O3 Tb3 120.7(3)
C6 O3 Tb1 111.5(3)
Tb3 O3 Tb1 99.96(15)
C6 O3 Tb2 123.8(3)
Tb3 O3 Tb2 98.42(14)
Tb1 O3 Tb2 97.93(14)
C7 O4 Tb1 123.9(4)
C7 O4 Tb2 125.0(4)
Tb1 O4 Tb2 109.53(16)
C18 O5 Tb1 123.7(4)
C18 O5 Tb3 124.4(3)
Tb1 O5 Tb3 108.26(16)
C45 O6 Tb1 143.1(4)
C45 O6 Tb6 99.6(4)
Tb1 O6 Tb6 113.82(16)
C61 O7 Tb6 135.7(3)
C61 O7 Tb1 108.2(3)
Tb6 O7 Tb1 115.76(16)
C61 O8 Tb3 130.4(3)
C61 O8 Tb2 129.6(3)
Tb3 O8 Tb2 99.94(15)
C61 O8 Tb4 89.2(3)
Tb3 O8 Tb4 91.51(12)
Tb2 O8 Tb4 91.99(14)
C61 O8 Tb1 88.6(3)
Tb3 O8 Tb1 89.70(13)
Tb2 O8 Tb1 89.66(12)
Tb4 O8 Tb1 177.75(17)
C61 O9 Tb5 136.9(3)
C61 O9 Tb4 104.8(3)
Tb5 O9 Tb4 116.83(17)
N2 O10 Tb2 98.0(4)
N2 O11 Tb2 95.0(4)
C12' O13 C12 49.8(14)
C12' O13 Tb2 119.9(3)
C12 O13 Tb2 108.1(13)
C12 O13 H141 112.7
Tb2 O13 H141 123.9
C10 O14 Tb4 123.2(4)
C10 O14 Tb2 123.8(4)
Tb4 O14 Tb2 107.68(17)
C19 O15 Tb2 120.2(3)
C19 O15 Tb4 113.1(4)
Tb2 O15 Tb4 99.48(15)
C19 O15 Tb3 124.0(4)
Tb2 O15 Tb3 98.07(15)
Tb4 O15 Tb3 97.21(15)
N3 O16 Tb3 95.4(4)
N3 O17 Tb3 97.7(3)
C13 O19 Tb3 116.9(4)
C13 O19 H19 103.1
Tb3 O19 H19 124.7
C16 O20 Tb4 124.6(4)
C16 O20 Tb3 125.8(4)
Tb4 O20 Tb3 108.25(16)
C22 O21 Tb4 128.5(4)
C22 O21 H21 117.4
Tb4 O21 H21 113.4
C24 O22 Tb4 118.7(4)
C24 O22 H22 101.2
Tb4 O22 H22 119.9
C30 O23 Tb5 98.5(4)
C30 O23 Tb4 143.5(4)
Tb5 O23 Tb4 114.53(16)
C25 O24 Tb5 133.2(4)
C56' O25' Tb5 134.4(5)
C35 O26 Tb6 145.9(4)
C35 O26 Tb5 102.3(4)
Tb6 O26 Tb5 111.85(16)
C40 O27 Tb5 146.4(4)
C40 O27 Tb6 101.6(4)
Tb5 O27 Tb6 111.75(16)
C50 O29 Tb6 139.1(4)
C2 N1 C5 109.2(5)
C2 N1 C4 112.5(5)
C5 N1 C4 108.8(5)
C2 N1 Tb1 107.1(4)
C5 N1 Tb1 107.4(4)
C4 N1 Tb1 111.7(4)
O12 N2 O11 123.0(6)
O12 N2 O10 121.3(6)
O11 N2 O10 115.7(6)
O12 N2 Tb2 174.1(5)
O11 N2 Tb2 59.5(3)
O10 N2 Tb2 56.4(3)
O18 N3 O16 123.0(6)
O18 N3 O17 121.5(6)
O16 N3 O17 115.5(5)
O18 N3 Tb3 177.3(5)
O16 N3 Tb3 59.1(3)
O17 N3 Tb3 56.4(3)
C15 N4 C17 111.9(5)
C15 N4 C14 110.7(5)
C17 N4 C14 110.1(5)
C15 N4 Tb3 106.0(4)
C17 N4 Tb3 104.1(3)
C14 N4 Tb3 113.9(4)
C8 N6 C9 110.1(6)
C8 N6 C11 110.4(5)
C9 N6 C11 112.0(6)
C8 N6 Tb2 106.5(4)
C9 N6 Tb2 103.8(4)
C11 N6 Tb2 113.7(4)
C21 N7 C20 109.8(6)
C21 N7 C23 111.8(6)
C20 N7 C23 109.9(6)
C21 N7 Tb4 105.2(4)
C20 N7 Tb4 107.0(4)
C23 N7 Tb4 113.0(4)
C29 N8 C25 117.9(7)
C34 N9 C30 118.8(6)
C34 N9 Tb5 147.9(5)
C30 N9 Tb5 92.9(4)
C39 N10 C35 116.9(6)
C39 N10 Tb5 150.2(5)
C35 N10 Tb5 91.9(4)
C44 N11 C40 117.7(6)
C44 N11 Tb6 149.7(5)
C40 N11 Tb6 92.3(4)
C49 N12 C45 118.4(6)
C49 N12 Tb6 148.6(5)
C45 N12 Tb6 92.9(4)
C54 N13 C50 118.4(6)
O1 C1 C2 107.9(5)
O1 C1 H1A 110.1
C2 C1 H1A 110.1
O1 C1 H1B 110.1
C2 C1 H1B 110.1
H1A C1 H1B 108.4
N1 C2 C1 112.0(5)
N1 C2 H2A 109.2
C1 C2 H2A 109.2
N1 C2 H2B 109.2
C1 C2 H2B 109.2
H2A C2 H2B 107.9
O2 C3 C4 109.9(5)
O2 C3 H3A 109.7
C4 C3 H3A 109.7
O2 C3 H3B 109.7
C4 C3 H3B 109.7
H3A C3 H3B 108.2
N1 C4 C3 111.9(5)
N1 C4 H4A 109.2
C3 C4 H4A 109.2
N1 C4 H4B 109.2
C3 C4 H4B 109.2
H4A C4 H4B 107.9
N1 C5 C6 110.9(5)
N1 C5 H5A 109.5
C6 C5 H5A 109.5
N1 C5 H5B 109.5
C6 C5 H5B 109.5
H5A C5 H5B 108.0
O3 C6 C5 110.9(5)
O3 C6 H6A 109.5
C5 C6 H6A 109.5
O3 C6 H6B 109.5
C5 C6 H6B 109.5
H6A C6 H6B 108.1
O4 C7 C8 110.4(5)
O4 C7 H7A 109.6
C8 C7 H7A 109.6
O4 C7 H7B 109.6
C8 C7 H7B 109.6
H7A C7 H7B 108.1
N6 C8 C7 111.5(5)
N6 C8 H8A 109.3
C7 C8 H8A 109.3
N6 C8 H8B 109.3
C7 C8 H8B 109.3
H8A C8 H8B 108.0
N6 C9 C10 112.3(6)
N6 C9 H9A 109.1
C10 C9 H9A 109.1
N6 C9 H9B 109.1
C10 C9 H9B 109.1
H9A C9 H9B 107.9
O14 C10 C9 110.6(6)
O14 C10 H10A 109.5
C9 C10 H10A 109.5
O14 C10 H10B 109.5
C9 C10 H10B 109.5
H10A C10 H10B 108.1
C12 C11 N6 111.8(17)
C12 C11 C12' 53.5(16)
N6 C11 C12' 114.2(5)
C12 C11 H11A 58.9
N6 C11 H11A 108.7
C12' C11 H11A 108.7
C12 C11 H11B 139.5
N6 C11 H11B 108.7
C12' C11 H11B 108.7
H11A C11 H11B 107.6
C11 C12 O13 108(2)
C11 C12 H12A 110.2
O13 C12 H12A 110.2
C11 C12 H12B 110.2
O13 C12 H12B 110.2
H12A C12 H12B 108.5
O19 C13 C14 106.3(5)
O19 C13 H13A 110.5
C14 C13 H13A 110.5
O19 C13 H13B 110.5
C14 C13 H13B 110.5
H13A C13 H13B 108.7
C13 C14 N4 112.4(6)
C13 C14 H14A 109.1
N4 C14 H14A 109.1
C13 C14 H14B 109.1
N4 C14 H14B 109.1
H14A C14 H14B 107.9
N4 C15 C16 110.5(5)
N4 C15 H15A 109.5
C16 C15 H15A 109.5
N4 C15 H15B 109.5
C16 C15 H15B 109.5
H15A C15 H15B 108.1
O20 C16 C15 109.9(5)
O20 C16 H16A 109.7
C15 C16 H16A 109.7
O20 C16 H16B 109.7
C15 C16 H16B 109.7
H16A C16 H16B 108.2
N4 C17 C18 110.7(5)
N4 C17 H17A 109.5
C18 C17 H17A 109.5
N4 C17 H17B 109.5
C18 C17 H17B 109.5
H17A C17 H17B 108.1
O5 C18 C17 110.5(5)
O5 C18 H18A 109.6
C17 C18 H18A 109.6
O5 C18 H18B 109.6
C17 C18 H18B 109.6
H18A C18 H18B 108.1
O15 C19 C20 110.9(5)
O15 C19 H19A 109.5
C20 C19 H19A 109.5
O15 C19 H19B 109.5
C20 C19 H19B 109.5
H19A C19 H19B 108.1
N7 C20 C19 111.3(6)
N7 C20 H20A 109.4
C19 C20 H20A 109.4
N7 C20 H20B 109.4
C19 C20 H20B 109.4
H20A C20 H20B 108.0
N7 C21 C22 112.2(6)
N7 C21 H21A 109.2
C22 C21 H21A 109.2
N7 C21 H21B 109.2
C22 C21 H21B 109.2
H21A C21 H21B 107.9
O21 C22 C21 106.2(6)
O21 C22 H22A 110.5
C21 C22 H22A 110.5
O21 C22 H22B 110.5
C21 C22 H22B 110.5
H22A C22 H22B 108.7
N7 C23 C24 111.4(6)
N7 C23 H23A 109.4
C24 C23 H23A 109.4
N7 C23 H23B 109.4
C24 C23 H23B 109.4
H23A C23 H23B 108.0
O22 C24 C23 110.0(6)
O22 C24 H24A 109.7
C23 C24 H24A 109.7
O22 C24 H24B 109.7
C23 C24 H24B 109.7
H24A C24 H24B 108.2
O24 C25 N8 118.2(6)
O24 C25 C26 121.7(7)
N8 C25 C26 120.1(7)
C27 C26 C25 119.1(9)
C27 C26 H26 120.4
C25 C26 H26 120.4
C26 C27 C28 121.0(8)
C26 C27 H27 119.5
C28 C27 H27 119.5
C29 C28 C27 116.3(8)
C29 C28 H28 121.9
C27 C28 H28 121.9
N8 C29 C28 125.5(8)
N8 C29 Cl6 114.5(6)
C28 C29 Cl6 120.1(6)
O23 C30 N9 114.9(5)
O23 C30 C31 124.4(6)
N9 C30 C31 120.7(6)
O23 C30 Tb5 55.2(3)
N9 C30 Tb5 59.9(3)
C31 C30 Tb5 175.3(5)
C32 C31 C30 118.3(7)
C32 C31 H31 120.9
C30 C31 H31 120.9
C31 C32 C33 120.6(7)
C31 C32 H32 119.7
C33 C32 H32 119.7
C34 C33 C32 116.8(7)
C34 C33 H33 121.6
C32 C33 H33 121.6
N9 C34 C33 124.7(7)
N9 C34 Cl5 116.3(5)
C33 C34 Cl5 119.0(6)
O26 C35 N10 112.8(6)
O26 C35 C36 125.5(6)
N10 C35 C36 121.7(6)
O26 C35 Tb5 52.4(3)
N10 C35 Tb5 60.8(3)
C36 C35 Tb5 173.6(5)
C37 C36 C35 118.9(7)
C37 C36 H36 120.6
C35 C36 H36 120.6
C36 C37 C38 120.7(7)
C36 C37 H37 119.6
C38 C37 H37 119.6
C39 C38 C37 115.8(7)
C39 C38 H38 122.1
C37 C38 H38 122.1
N10 C39 C38 126.0(6)
N10 C39 Cl3 116.4(5)
C38 C39 Cl3 117.5(5)
O27 C40 N11 113.5(6)
O27 C40 C41 124.4(6)
N11 C40 C41 122.1(6)
O27 C40 Tb6 52.9(3)
N11 C40 Tb6 60.7(3)
C41 C40 Tb6 175.3(5)
C42 C41 C40 118.4(7)
C42 C41 H41 120.8
C40 C41 H41 120.8
C41 C42 C43 119.9(7)
C41 C42 H42 120.0
C43 C42 H42 120.0
C44 C43 C42 116.6(6)
C44 C43 H43 121.7
C42 C43 H43 121.7
N11 C44 C43 125.3(6)
N11 C44 Cl1 116.8(5)
C43 C44 Cl1 118.0(5)
O6 C45 N12 114.2(5)
O6 C45 C46 124.8(6)
N12 C45 C46 121.0(6)
O6 C45 Tb6 54.4(3)
N12 C45 Tb6 59.8(3)
C46 C45 Tb6 176.2(5)
C47 C46 C45 118.1(7)
C47 C46 H46 120.9
C45 C46 H46 120.9
C46 C47 C48 121.5(7)
C46 C47 H47 119.2
C48 C47 H47 119.2
C49 C48 C47 116.6(6)
C49 C48 H48 121.7
C47 C48 H48 121.7
N12 C49 C48 124.5(6)
N12 C49 Cl4 115.3(5)
C48 C49 Cl4 120.2(5)
O29 C50 N13 119.2(6)
O29 C50 C51 120.3(7)
N13 C50 C51 120.5(7)
C52 C51 C50 119.1(8)
C52 C51 H51 120.4
C50 C51 H51 120.4
C51 C52 C53 119.5(8)
C51 C52 H52 120.3
C53 C52 H52 120.3
C54 C53 C52 117.3(8)
C54 C53 H53 121.3
C52 C53 H53 121.3
N13 C54 C53 125.1(7)
N13 C54 Cl2 116.2(6)
C53 C54 Cl2 118.7(6)
C56 N14 C60 120.0
O28 C56 C57 127.7(3)
O28 C56 N14 112.3(3)
C57 C56 N14 120.0
C56 C57 C58 120.0
C56 C57 H57 120.0
C58 C57 H57 120.0
C59 C58 C57 120.0
C59 C58 H58 120.0
C57 C58 H58 120.0
C60 C59 C58 120.0
C60 C59 H59 120.0
C58 C59 H59 120.0
C59 C60 N14 120.0
C59 C60 Cl7 126.1(3)
N14 C60 Cl7 113.8(3)
O9 C61 O7 128.5(4)
O9 C61 O8 116.6(4)
O7 C61 O8 114.8(4)
O13 C12' C11 106.9(6)
O13 C12' H12C 110.3
C11 C12' H12C 110.3
O13 C12' H12D 110.3
C11 C12' H12D 110.3
H12C C12' H12D 108.6
C56' N14' C60' 120.0
O25' C56' N14' 105.3(4)
O25' C56' C57' 134.6(4)
N14' C56' C57' 120.0
C58' C57' C56' 120.0
C58' C57' H57' 120.0
C56' C57' H57' 120.0
C57' C58' C59' 120.0
C57' C58' H58' 120.0
C59' C58' H58' 120.0
C58' C59' C60' 120.0
C58' C59' H59' 120.0
C60' C59' H59' 120.0
C58' C59' H10S 129.6
H59' C59' H10S 99.8
C59' C60' N14' 120.0
C59' C60' Cl7' 100.9(3)
N14' C60' Cl7' 138.6(3)
C59' C60' H10S 71.5
N14' C60' H10S 122.3
Cl7' C60' H10S 74.1
C4S O7S H7S 109.5
C8S O8S H8S 109.1
O7S C4S H4S1 109.5
O7S C4S H4S2 109.5
H4S1 C4S H4S2 109.5
O7S C4S H4S3 109.5
H4S1 C4S H4S3 109.5
H4S2 C4S H4S3 109.5
C10S O10S H10S 109.7
C1' O5' H5' 109.5
C56 O28 Tb6 132.7(4)
C14S O14S H14S 108.5
O14S C14S H14C 108.3
O14S C14S H14D 111.2
H14C C14S H14D 106.8
O14S C14S H14E 110.8
H14C C14S H14E 108.6
H14D C14S H14E 111.0
O3S N1S O1S 131.1(14)
O3S N1S O2S 119.2(15)
O1S N1S O2S 109.7(12)

loop_
_geom_bond_atom_site_label_1
_geom_bond_atom_site_label_2
_geom_bond_distance
_geom_bond_site_symmetry_2
Tb1 O4 2.264(4) .
Tb1 O5 2.286(4) .
Tb1 O6 2.410(4) .
Tb1 O1 2.424(4) .
Tb1 O2 2.428(4) .
Tb1 O3 2.435(4) .
Tb1 O7 2.459(4) .
Tb1 N1 2.646(5) .
Tb1 O8 2.828(4) .
Tb2 O4 2.293(4) .
Tb2 O14 2.307(4) .
Tb2 O8 2.437(4) .
Tb2 O15 2.438(4) .
Tb2 O10 2.462(5) .
Tb2 O13 2.468(5) .
Tb2 O3 2.499(4) .
Tb2 O11 2.533(5) .
Tb2 N6 2.595(5) .
Tb2 N2 2.928(6) .
Tb3 O20 2.289(4) .
Tb3 O5 2.302(4) .
Tb3 O3 2.420(4) .
Tb3 O8 2.428(4) .
Tb3 O17 2.461(4) .
Tb3 O19 2.494(4) .
Tb3 O15 2.494(4) .
Tb3 O16 2.521(4) .
Tb3 N4 2.614(5) .
Tb3 N3 2.926(6) .
Tb4 O20 2.280(4) .
Tb4 O14 2.304(4) .
Tb4 O21 2.372(5) .
Tb4 O22 2.425(4) .
Tb4 O15 2.441(4) .
Tb4 O23 2.446(4) .
Tb4 O9 2.465(4) .
Tb4 N7 2.661(6) .
Tb4 O8 2.731(4) .
Tb5 O24 2.237(5) .
Tb5 O25' 2.303(5) .
Tb5 O9 2.345(4) .
Tb5 O27 2.353(4) .
Tb5 O23 2.426(4) .
Tb5 O26 2.428(4) .
Tb5 N9 2.532(5) .
Tb5 N10 2.617(5) .
Tb5 C30 2.922(6) .
Tb5 C35 2.996(7) .
Tb6 O29 2.216(4) .
Tb6 O28 2.316(5) .
Tb6 O7 2.329(4) .
Tb6 O26 2.346(4) .
Tb6 O27 2.424(4) .
Tb6 O6 2.431(4) .
Tb6 N12 2.551(5) .
Tb6 N11 2.599(5) .
Tb6 C45 2.947(6) .
Tb6 C40 2.977(7) .
Cl1 C44 1.742(7) .
Cl2 C54 1.735(8) .
Cl3 C39 1.746(7) .
Cl4 C49 1.725(7) .
Cl5 C34 1.732(8) .
Cl6 C29 1.746(9) .
Cl7 C60 1.797(10) .
O1 C1 1.452(8) .
O1 H1 0.7384 .
O2 C3 1.421(8) .
O2 H2 0.7565 .
O3 C6 1.439(7) .
O4 C7 1.415(7) .
O5 C18 1.394(7) .
O6 C45 1.309(7) .
O7 C61 1.268(6) .
O8 C61 1.336(5) .
O9 C61 1.230(6) .
O10 N2 1.278(7) .
O11 N2 1.265(7) .
O12 N2 1.212(7) .
O13 C12' 1.456(8) .
O13 C12 1.61(3) .
O13 H141 0.7623 .
O14 C10 1.402(8) .
O15 C19 1.431(7) .
O16 N3 1.267(7) .
O17 N3 1.287(7) .
O18 N3 1.205(7) .
O19 C13 1.443(7) .
O19 H19 0.7622 .
O20 C16 1.416(7) .
O21 C22 1.427(8) .
O21 H21 0.7603 .
O22 C24 1.410(8) .
O22 H22 0.7522 .
O23 C30 1.308(7) .
O24 C25 1.301(8) .
O25' C56' 1.180(8) .
O26 C35 1.313(7) .
O27 C40 1.308(7) .
O29 C50 1.292(8) .
N1 C2 1.454(8) .
N1 C5 1.480(8) .
N1 C4 1.494(8) .
N4 C15 1.469(8) .
N4 C17 1.470(8) .
N4 C14 1.492(8) .
N6 C8 1.478(9) .
N6 C9 1.482(9) .
N6 C11 1.484(9) .
N7 C21 1.478(9) .
N7 C20 1.487(9) .
N7 C23 1.493(9) .
N8 C29 1.337(9) .
N8 C25 1.340(9) .
N9 C34 1.328(8) .
N9 C30 1.338(9) .
N10 C39 1.322(8) .
N10 C35 1.372(8) .
N11 C44 1.322(8) .
N11 C40 1.353(8) .
N12 C49 1.339(8) .
N12 C45 1.350(8) .
N13 C54 1.325(9) .
N13 C50 1.339(9) .
C1 C2 1.519(9) .
C1 H1A 0.9700 .
C1 H1B 0.9700 .
C2 H2A 0.9700 .
C2 H2B 0.9700 .
C3 C4 1.505(9) .
C3 H3A 0.9700 .
C3 H3B 0.9700 .
C4 H4A 0.9700 .
C4 H4B 0.9700 .
C5 C6 1.509(9) .
C5 H5A 0.9700 .
C5 H5B 0.9700 .
C6 H6A 0.9700 .
C6 H6B 0.9700 .
C7 C8 1.505(9) .
C7 H7A 0.9700 .
C7 H7B 0.9700 .
C8 H8A 0.9700 .
C8 H8B 0.9700 .
C9 C10 1.505(10) .
C9 H9A 0.9700 .
C9 H9B 0.9700 .
C10 H10A 0.9700 .
C10 H10B 0.9700 .
C11 C12 1.35(4) .
C11 C12' 1.515(10) .
C11 H11A 0.9700 .
C11 H11B 0.9700 .
C12 H12A 0.9700 .
C12 H12B 0.9700 .
C13 C14 1.489(10) .
C13 H13A 0.9700 .
C13 H13B 0.9700 .
C14 H14A 0.9700 .
C14 H14B 0.9700 .
C15 C16 1.510(9) .
C15 H15A 0.9700 .
C15 H15B 0.9700 .
C16 H16A 0.9700 .
C16 H16B 0.9700 .
C17 C18 1.532(8) .
C17 H17A 0.9700 .
C17 H17B 0.9700 .
C18 H18A 0.9700 .
C18 H18B 0.9700 .
C19 C20 1.489(9) .
C19 H19A 0.9700 .
C19 H19B 0.9700 .
C20 H20A 0.9700 .
C20 H20B 0.9700 .
C21 C22 1.513(11) .
C21 H21A 0.9700 .
C21 H21B 0.9700 .
C22 H22A 0.9700 .
C22 H22B 0.9700 .
C23 C24 1.518(10) .
C23 H23A 0.9700 .
C23 H23B 0.9700 .
C24 H24A 0.9700 .
C24 H24B 0.9700 .
C25 C26 1.419(10) .
C26 C27 1.347(12) .
C26 H26 0.9300 .
C27 C28 1.383(13) .
C27 H27 0.9300 .
C28 C29 1.353(12) .
C28 H28 0.9300 .
C30 C31 1.405(9) .
C31 C32 1.380(9) .
C31 H31 0.9300 .
C32 C33 1.381(11) .
C32 H32 0.9300 .
C33 C34 1.360(10) .
C33 H33 0.9300 .
C35 C36 1.380(9) .
C36 C37 1.379(9) .
C36 H36 0.9300 .
C37 C38 1.389(10) .
C37 H37 0.9300 .
C38 C39 1.380(10) .
C38 H38 0.9300 .
C40 C41 1.398(9) .
C41 C42 1.373(9) .
C41 H41 0.9300 .
C42 C43 1.413(10) .
C42 H42 0.9300 .
C43 C44 1.369(10) .
C43 H43 0.9300 .
C45 C46 1.403(9) .
C46 C47 1.370(10) .
C46 H46 0.9300 .
C47 C48 1.381(10) .
C47 H47 0.9300 .
C48 C49 1.365(9) .
C48 H48 0.9300 .
C50 C51 1.416(10) .
C51 C52 1.368(11) .
C51 H51 0.9300 .
C52 C53 1.392(12) .
C52 H52 0.9300 .
C53 C54 1.355(11) .
C53 H53 0.9300 .
N14 C56 1.3900 .
N14 C60 1.3900 .
C56 O28 1.334(7) .
C56 C57 1.3900 .
C57 C58 1.3900 .
C57 H57 0.9300 .
C58 C59 1.3900 .
C58 H58 0.9300 .
C59 C60 1.3900 .
C59 H59 0.9300 .
Cl7' C60' 1.582(9) .
Cl7' H10S 1.5801 .
C12' H12C 0.9700 .
C12' H12D 0.9700 .
N14' C56' 1.3900 .
N14' C60' 1.3900 .
C56' C57' 1.3900 .
C57' C58' 1.3900 .
C57' H57' 0.9300 .
C58' C59' 1.3900 .
C58' H58' 0.9300 .
C59' C60' 1.3900 .
C59' H59' 0.9300 .
C60' H10S 0.8603 .
O6S C3S 1.418(11) .
O6S H6S 0.8200 .
O7S C4S 1.402(10) .
O7S H7S 0.8200 .
O8S C8S 1.445(10) .
O8S H8S 0.8364 .
C3S H3S1 0.9600 .
C3S H3S2 0.9600 .
C3S H3S3 0.9600 .
C4S H4S1 0.9600 .
C4S H4S2 0.9600 .
C4S H4S3 0.9600 .
O9' O9' 0.00(5) 1
C10S O10S 1.448(10) .
C10S H10C 0.9600 .
C10S H10D 0.9600 .
C10S H10E 0.9600 .
O10S H10S 0.8272 .
O5' C1' 1.403(10) .
O5' H5' 0.8200 .
C8S H8S1 0.9600 .
C8S H8S2 0.9600 .
C8S H8S3 0.9600 .
O13S C13S 1.279(19) .
O13S H13S 0.8200 .
C13S H13C 0.9600 .
C13S H13D 0.9600 .
C13S H13E 0.9600 .
O14S C14S 1.456(10) .
O14S H14S 0.8026 .
C14S H14C 0.9900 .
C14S H14D 0.9622 .
C14S H14E 0.9399 .
O1S N1S 1.225(11) .
N1S O3S 1.140(11) .
N1S O2S 1.237(16) .
C1' H1'1 0.9600 .
C1' H1'2 0.9600 .
C1' H1'3 0.9600 .
